data_9001239
loop_
_publ_author_name
'Ghose, S.'
'Yang, H.'

_publ_section_title
;
 Mn-Mg distribution in a C2/m manganoan cummingtonite: Crystal-chemical
 considerations
;
_journal_name_full 'American Mineralogist'
_journal_page_first 1091
_journal_page_last 1096
_journal_volume 74
_journal_year 1989
_chemical_formula_sum 'Ca0.24 H2 Mg4.514 Mn2.246 O24 Si8'
_chemical_name_mineral Cummingtonite
_space_group_IT_number 12
_symmetry_space_group_name_Hall '-C 2y'
_symmetry_space_group_name_H-M 'C 1 2/m 1'
_cell_angle_alpha 90
_cell_angle_beta 102.642
_cell_angle_gamma 90
_cell_length_a 9.6045
_cell_length_b 18.1244
_cell_length_c 5.3251
_cell_formula_units_Z 2
_cell_volume 904.498
_database_code_amcsd 0001266
_exptl_crystal_density_diffrn 3.133
_cod_original_formula_sum 'Mn2.246 Mg4.514 Ca.24 Si8 O24 H2'
_cod_database_code 9001239

loop_
_space_group_symop_operation_xyz
x,y,z
1/2+x,1/2+y,z
x,-y,z
1/2+x,1/2-y,z
-x,y,-z
1/2-x,1/2+y,-z
-x,-y,-z
1/2-x,1/2-y,-z

loop_
_atom_site_aniso_label
_atom_site_aniso_U_11
_atom_site_aniso_U_22
_atom_site_aniso_U_33
_atom_site_aniso_U_12
_atom_site_aniso_U_13
_atom_site_aniso_U_23
Mn1 0.00329 0.01448 0.00130 0.00000 0.00086 0.00000
Mg1 0.00329 0.01448 0.00130 0.00000 0.00086 0.00000
Mn2 0.00298 0.00882 0.00103 0.00000 0.00059 0.00000
Mg2 0.00298 0.00882 0.00103 0.00000 0.00059 0.00000
Mn3 0.00236 0.01015 0.00057 0.00000 0.00054 0.00000
Mg3 0.00236 0.01015 0.00057 0.00000 0.00054 0.00000
Ca4 0.00596 0.02280 0.00204 0.00000 0.00175 0.00000
Mn4 0.00596 0.02280 0.00204 0.00000 0.00175 0.00000
Mg4 0.00596 0.02280 0.00204 0.00000 0.00175 0.00000
Si1 0.00329 0.01082 0.00124 -0.00060 0.00052 -0.00019
Si2 0.00360 0.01415 0.00122 -0.00069 0.00059 0.00019
O1 0.00227 0.01431 0.00171 -0.00017 0.00027 0.00000
O2 0.00383 0.01697 0.00165 -0.00034 0.00054 0.00086
O3 0.00374 0.01298 0.00155 0.00000 0.00064 0.00000
O4 0.00627 0.01997 0.00149 -0.00370 0.00064 0.00048
O5 0.00436 0.02663 0.00167 -0.00146 0.00079 0.00219
O6 0.00423 0.03212 0.00186 0.00181 0.00064 -0.00224
O7 0.00485 0.00999 0.00319 0.00000 0.00081 0.00000

loop_
_atom_site_label
_atom_site_fract_x
_atom_site_fract_y
_atom_site_fract_z
_atom_site_occupancy
_atom_site_U_iso_or_equiv
Mn1 0.00000 0.08680 0.50000 0.15000 ?
Mg1 0.00000 0.08680 0.50000 0.85000 ?
Mn2 0.00000 0.17690 0.00000 0.10600 ?
Mg2 0.00000 0.17690 0.00000 0.89400 ?
Mn3 0.00000 0.00000 0.00000 0.06200 ?
Mg3 0.00000 0.00000 0.00000 0.93800 ?
Ca4 0.00000 0.26350 0.50000 0.12000 ?
Mn4 0.00000 0.26350 0.50000 0.83600 ?
Mg4 0.00000 0.26350 0.50000 0.04400 ?
Si1 0.29510 0.16990 0.78390 1.00000 ?
Si2 0.28680 0.08420 0.27760 1.00000 ?
O1 0.11430 0.08600 0.21220 1.00000 ?
O2 0.12140 0.17210 0.71790 1.00000 ?
O3 0.11350 0.00000 0.71220 1.00000 ?
O4 0.37450 0.24700 0.77590 1.00000 ?
O5 0.34920 0.12980 0.06550 1.00000 ?
O6 0.34940 0.12150 0.55750 1.00000 ?
O7 0.34440 0.00000 0.28030 1.00000 ?
H 0.19500 0.00000 0.78700 1.00000 0.00190

loop_
_cod_related_entry_id
_cod_related_entry_database
_cod_related_entry_code
1 AMCSD 0001266
